data_7054133
loop_
_publ_author_name
'Constable, Edwin C.'
'Zhang, Guoqi'
'Housecroft, Catherine E.'
'Neuburger, Markus'
'Schaffner, Silvia'
'Woggon, Wolf-D.'
'Zampese, Jennifer A.'

_publ_section_related_literature
;
?
;
_publ_section_title
;
 Enantioselective catalysts for the Henry reaction: fine-tuning the
 catalytic components
;
_journal_issue 10
_journal_name_full 'New Journal of Chemistry'
_journal_page_first 2166
_journal_paper_doi 10.1039/b9nj00243j
_journal_volume 33
_journal_year 2009
_chemical_absolute_configuration ad
_chemical_formula_moiety 'C32 H34 Cu1 N2 O4'
_chemical_formula_sum 'C32 H34 Cu N2 O4'
_chemical_formula_weight 574.18
_space_group_IT_number 5
_symmetry_cell_setting monoclinic
_symmetry_space_group_name_Hall 'C 2y'
_symmetry_space_group_name_H-M 'C 1 2 1'
_atom_sites_solution_hydrogens geom
_atom_sites_solution_primary direct
_audit_creation_date 09-05-06
_audit_creation_method CRYSTALS_ver_12.86
_cell_angle_alpha 90
_cell_angle_beta 96.926(4)
_cell_angle_gamma 90
_cell_formula_units_Z 4
_cell_length_a 20.1947(8)
_cell_length_b 14.0122(8)
_cell_length_c 9.4085(5)
_cell_measurement_reflns_used 0
_cell_measurement_temperature 123
_cell_measurement_theta_max 0
_cell_measurement_theta_min 0
_cell_volume 2642.9(2)
_computing_cell_refinement 'DENZO/SCALEPACK (Otwinowski & Minor, 1997)'
_computing_data_collection 'COLLECT (Nonius, 1997-2001).'
_computing_data_reduction 'DENZO/SCALEPACK (Otwinowski & Minor, 1997)'
_computing_molecular_graphics 'CAMERON (Watkin et al., 1996)'
_computing_publication_material 'CRYSTALS (Betteridge et al., 2003)'
_computing_structure_refinement 'CRYSTALS (Betteridge et al., 2003)'
_computing_structure_solution 'SIR92 (Altomare et al., 1994)'
_diffrn_ambient_temperature 123
_diffrn_measured_fraction_theta_full 0.999
_diffrn_measured_fraction_theta_max 0.986
_diffrn_measurement_device 'Nonius KappaCCD'
_diffrn_measurement_device_type Area
_diffrn_measurement_method '\f & \w scans'
_diffrn_radiation_monochromator graphite
_diffrn_radiation_type 'Mo K\a'
_diffrn_radiation_wavelength 0.71073
_diffrn_reflns_av_R_equivalents 0.041
_diffrn_reflns_limit_h_max 32
_diffrn_reflns_limit_h_min -32
_diffrn_reflns_limit_k_max 22
_diffrn_reflns_limit_k_min -22
_diffrn_reflns_limit_l_max 15
_diffrn_reflns_limit_l_min -15
_diffrn_reflns_number 76654
_diffrn_reflns_theta_full 34.953
_diffrn_reflns_theta_max 35.666
_diffrn_reflns_theta_min 2.032
_diffrn_standards_number 0
_exptl_absorpt_coefficient_mu 0.868
_exptl_absorpt_correction_T_max 0.96
_exptl_absorpt_correction_T_min 0.96
_exptl_absorpt_correction_type multi-scan
_exptl_absorpt_process_details 'DENZO/SCALEPACK (Otwinowski & Minor, 1997)'
_exptl_crystal_colour green
_exptl_crystal_density_diffrn 1.443
_exptl_crystal_density_method 'not measured'
_exptl_crystal_description needle
_exptl_crystal_F_000 1204
_exptl_crystal_size_max 0.40
_exptl_crystal_size_mid 0.05
_exptl_crystal_size_min 0.05
_refine_diff_density_max 1.07
_refine_diff_density_min -1.10
_refine_ls_abs_structure_details 'Flack (1983), 5786 Friedel-pairs'
_refine_ls_abs_structure_Flack 0.000(5)
_refine_ls_extinction_method None
_refine_ls_goodness_of_fit_ref 1.0690
_refine_ls_hydrogen_treatment constr
_refine_ls_matrix_type full
_refine_ls_number_parameters 354
_refine_ls_number_reflns 8030
_refine_ls_number_restraints 1
_refine_ls_R_factor_all 0.0403
_refine_ls_R_factor_gt 0.0266
_refine_ls_shift/su_max 0.000275
_refine_ls_structure_factor_coef F
_refine_ls_weighting_details
;
Method, part 1, Chebychev polynomial, (Watkin, 1994, Prince, 1982)
[weight] = 1.0/[A~0~*T~0~(x)+A~1~*T~1~(x) ... +A~n-1~]*T~n-1~(x)]
where A~i~ are the Chebychev coefficients listed below and x= Fcalc/Fmax
Method = Robust Weighting (Prince, 1982)
W = [weight] * [1-(deltaF/6*sigmaF)^2^]^2^
A~i~ are:
0.594 0.213 0.398
;
_refine_ls_weighting_scheme calc
_refine_ls_wR_factor_all 0.0359
_refine_ls_wR_factor_gt 0.0281
_refine_ls_wR_factor_ref 0.0265
_reflns_limit_h_max 32
_reflns_limit_h_min -32
_reflns_limit_k_max 22
_reflns_limit_k_min -22
_reflns_limit_l_max 15
_reflns_limit_l_min 0
_reflns_number_gt 9119
_reflns_number_total 12023
_reflns_threshold_expression I>2.0\s(I)
_oxford_diffrn_Wilson_B_factor 0.00
_oxford_diffrn_Wilson_scale 0.00
_oxford_refine_ls_r_factor_ref 0.0240
_oxford_refine_ls_scale 0.24290(16)
_oxford_reflns_number_all 12008
_oxford_reflns_threshold_expression_ref I>3.0\s(I)
_oxford_structure_analysis_title 'gq17_123k_0ma in C2'
_cod_data_source_file b9nj00243j.txt
_cod_data_source_block gq17_123k
_cod_depositor_comments
;
The following automatic conversions were performed:

'_symmetry_cell_setting' value 'Monoclinic' changed to 'monoclinic'
according to
/usr/data/users/saulius/automatic-downloads/retrospective/RSC/lib/dictionaries/cif_core.dic
dictionary named 'cif_core.dic' version 2.4.2 from 2011-04-26.

Automatic conversion script
Id: cif_fix_values 2281 2013-09-26 08:29:07Z andrius 
;
_cod_original_sg_symbol_H-M 'C 2 '
_cod_original_formula_sum 'C32 H34 Cu1 N2 O4'
_cod_database_code 7054133

loop_
_symmetry_equiv_pos_as_xyz
x,y,z
x+1/2,y+1/2,z
-x,y,-z
-x+1/2,y+1/2,-z

loop_
_atom_site_label
_atom_site_type_symbol
_atom_site_fract_x
_atom_site_fract_y
_atom_site_fract_z
_atom_site_U_iso_or_equiv
_atom_site_occupancy
_atom_site_adp_type
_atom_site_refinement_flags_posn
_atom_site_refinement_flags_adp
Cu1 Cu 0.0000 0.48961(4) 0.5000 0.0117 1.0000 Uani S T
Cu2 Cu 0.0000 0.53272(4) 0.0000 0.0124 1.0000 Uani S T
N1 N 0.05490(7) 0.38235(11) 0.43044(14) 0.0138 1.0000 Uani . .
N2 N -0.04868(7) 0.63899(11) 0.08960(14) 0.0141 1.0000 Uani . .
O1 O 0.03216(5) 0.58328(8) 0.37660(11) 0.0157 1.0000 Uani . .
O2 O 0.10615(6) 0.74863(9) 0.35774(12) 0.0182 1.0000 Uani . .
O3 O -0.05950(5) 0.43549(7) 0.05351(11) 0.0156 1.0000 Uani . .
O4 O -0.11265(6) 0.27101(9) 0.17046(12) 0.0176 1.0000 Uani . .
C1 C 0.09290(7) 0.57698(11) 0.33628(14) 0.0128 1.0000 Uani . .
C2 C 0.13239(8) 0.66016(12) 0.32950(15) 0.0154 1.0000 Uani . .
C3 C 0.19510(7) 0.65657(11) 0.28438(15) 0.0196 1.0000 Uani . .
C4 C 0.22166(7) 0.57003(12) 0.24645(16) 0.0224 1.0000 Uani . .
C5 C 0.18439(8) 0.48767(15) 0.25258(17) 0.0195 1.0000 Uani . .
C6 C 0.12040(7) 0.49040(12) 0.29462(14) 0.0147 1.0000 Uani . .
C7 C 0.07970(7) 0.40087(9) 0.29084(13) 0.0159 1.0000 Uani . .
C8 C 0.01483(7) 0.29280(9) 0.42877(13) 0.0136 1.0000 Uani . .
C9 C 0.05288(8) 0.20344(12) 0.39757(15) 0.0149 1.0000 Uani . .
C10 C 0.10106(9) 0.16268(14) 0.49785(17) 0.0225 1.0000 Uani . .
C11 C 0.13560(10) 0.08207(15) 0.46308(19) 0.0262 1.0000 Uani . .
C12 C 0.12168(9) 0.04031(14) 0.32804(18) 0.0236 1.0000 Uani . .
C13 C 0.07351(8) 0.07981(11) 0.22909(16) 0.0200 1.0000 Uani . .
C14 C 0.03957(8) 0.16146(12) 0.26342(15) 0.0175 1.0000 Uani . .
C15 C 0.10347(8) 0.76721(12) 0.50749(16) 0.0225 1.0000 Uani . .
C16 C 0.17060(9) 0.79877(12) 0.58066(18) 0.0263 1.0000 Uani . .
C21 C -0.10694(7) 0.44415(12) 0.13865(15) 0.0137 1.0000 Uani . .
C22 C -0.13360(8) 0.36198(12) 0.19957(15) 0.0144 1.0000 Uani . .
C23 C -0.17950(7) 0.36987(11) 0.29816(14) 0.0175 1.0000 Uani . .
C24 C -0.20216(7) 0.45850(11) 0.33827(15) 0.0201 1.0000 Uani . .
C25 C -0.18046(8) 0.53925(14) 0.27301(17) 0.0185 1.0000 Uani . .
C26 C -0.13490(7) 0.53319(12) 0.17261(15) 0.0148 1.0000 Uani . .
C27 C -0.12018(7) 0.62035(10) 0.09010(15) 0.0172 1.0000 Uani . .
C28 C -0.03710(6) 0.72742(9) 0.00804(14) 0.0138 1.0000 Uani . .
C29 C -0.06242(8) 0.81778(12) 0.07146(16) 0.0150 1.0000 Uani . .
C30 C -0.11748(8) 0.86458(13) -0.00001(17) 0.0193 1.0000 Uani . .
C31 C -0.14025(9) 0.94982(14) 0.0539(2) 0.0240 1.0000 Uani . .
C32 C -0.10795(9) 0.98822(14) 0.17776(19) 0.0237 1.0000 Uani . .
C33 C -0.05373(8) 0.94133(12) 0.25115(17) 0.0215 1.0000 Uani . .
C34 C -0.03095(8) 0.85630(11) 0.19820(16) 0.0185 1.0000 Uani . .
C36 C -0.12174(9) 0.24343(11) 0.02158(15) 0.0213 1.0000 Uani . .
C37 C -0.19447(10) 0.23589(15) -0.03755(19) 0.0320 1.0000 Uani . .
H1 H 0.0886 0.3752 0.4914 0.0211 1.0000 Uiso R .
H2 H -0.0312 0.6452 0.1791 0.0226 1.0000 Uiso R .
H31 H 0.2191 0.7138 0.2783 0.0254 1.0000 Uiso R .
H41 H 0.2646 0.5684 0.2176 0.0271 1.0000 Uiso R .
H51 H 0.2026 0.4277 0.2295 0.0216 1.0000 Uiso R .
H71 H 0.0407 0.4049 0.2226 0.0205 1.0000 Uiso R .
H72 H 0.1061 0.3466 0.2667 0.0205 1.0000 Uiso R .
H81 H -0.0203 0.2962 0.3538 0.0206 1.0000 Uiso R .
H101 H 0.1126 0.1882 0.5898 0.0269 1.0000 Uiso R .
H111 H 0.1691 0.0550 0.5312 0.0301 1.0000 Uiso R .
H121 H 0.1448 -0.0156 0.3068 0.0279 1.0000 Uiso R .
H131 H 0.0627 0.0512 0.1396 0.0255 1.0000 Uiso R .
H141 H 0.0063 0.1885 0.1976 0.0211 1.0000 Uiso R .
H151 H 0.0880 0.7100 0.5530 0.0288 1.0000 Uiso R .
H152 H 0.0723 0.8200 0.5104 0.0284 1.0000 Uiso R .
H161 H 0.1705 0.8079 0.6802 0.0390 1.0000 Uiso R .
H162 H 0.2049 0.7503 0.5715 0.0384 1.0000 Uiso R .
H163 H 0.1856 0.8569 0.5410 0.0389 1.0000 Uiso R .
H231 H -0.1953 0.3136 0.3394 0.0212 1.0000 Uiso R .
H241 H -0.2319 0.4644 0.4040 0.0256 1.0000 Uiso R .
H251 H -0.1955 0.6014 0.2981 0.0227 1.0000 Uiso R .
H271 H -0.1399 0.6160 -0.0056 0.0220 1.0000 Uiso R .
H272 H -0.1401 0.6746 0.1332 0.0219 1.0000 Uiso R .
H281 H -0.0616 0.7233 -0.0826 0.0213 1.0000 Uiso R .
H301 H -0.1394 0.8396 -0.0846 0.0240 1.0000 Uiso R .
H311 H -0.1763 0.9794 0.0055 0.0315 1.0000 Uiso R .
H321 H -0.1208 1.0464 0.2119 0.0289 1.0000 Uiso R .
H331 H -0.0326 0.9677 0.3366 0.0269 1.0000 Uiso R .
H341 H 0.0050 0.8256 0.2480 0.0238 1.0000 Uiso R .
H361 H -0.1013 0.1806 0.0188 0.0259 1.0000 Uiso R .
H362 H -0.0998 0.2887 -0.0345 0.0258 1.0000 Uiso R .
H371 H -0.2000 0.2177 -0.1358 0.0497 1.0000 Uiso R .
H372 H -0.2159 0.1903 0.0154 0.0502 1.0000 Uiso R .
H373 H -0.2154 0.2985 -0.0332 0.0494 1.0000 Uiso R .

loop_
_atom_site_aniso_label
_atom_site_aniso_U_11
_atom_site_aniso_U_22
_atom_site_aniso_U_33
_atom_site_aniso_U_23
_atom_site_aniso_U_13
_atom_site_aniso_U_12
Cu1 0.01276(11) 0.01138(12) 0.01143(10) 0.0000 0.00371(9) 0.0000
Cu2 0.01421(11) 0.01082(12) 0.01309(10) 0.0000 0.00501(9) 0.0000
N1 0.0169(5) 0.0135(6) 0.0114(4) 0.0004(4) 0.0032(4) -0.0007(4)
N2 0.0151(5) 0.0125(5) 0.0156(5) 0.0004(4) 0.0052(4) 0.0000(4)
O1 0.0145(4) 0.0150(4) 0.0186(4) 0.0026(3) 0.0067(3) 0.0016(3)
O2 0.0226(5) 0.0148(5) 0.0178(5) -0.0007(4) 0.0045(4) 0.0001(4)
O3 0.0182(4) 0.0132(4) 0.0170(4) -0.0007(3) 0.0086(3) -0.0017(3)
O4 0.0251(5) 0.0152(5) 0.0122(4) 0.0010(3) 0.0009(4) -0.0010(4)
C1 0.0122(5) 0.0150(6) 0.0112(5) 0.0010(4) 0.0018(4) -0.0002(4)
C2 0.0148(5) 0.0187(6) 0.0129(5) 0.0006(5) 0.0022(4) -0.0013(5)
C3 0.0153(5) 0.0240(6) 0.0197(6) -0.0001(5) 0.0030(4) -0.0042(5)
C4 0.0145(5) 0.0309(7) 0.0228(6) 0.0017(5) 0.0064(5) 0.0014(5)
C5 0.0181(6) 0.0237(7) 0.0176(5) 0.0004(6) 0.0067(4) 0.0049(6)
C6 0.0163(5) 0.0160(5) 0.0123(5) 0.0019(5) 0.0041(4) 0.0011(5)
C7 0.0213(6) 0.0150(5) 0.0123(5) 0.0000(4) 0.0055(4) 0.0000(4)
C8 0.0173(5) 0.0127(5) 0.0107(4) -0.0009(4) 0.0015(4) 0.0003(4)
C9 0.0176(6) 0.0125(6) 0.0148(5) -0.0005(4) 0.0035(4) 0.0005(4)
C10 0.0302(8) 0.0198(7) 0.0169(6) -0.0048(5) 0.0004(5) 0.0055(6)
C11 0.0314(8) 0.0246(8) 0.0207(7) -0.0039(6) -0.0047(6) 0.0105(7)
C12 0.0279(7) 0.0202(7) 0.0233(6) -0.0030(5) 0.0054(5) 0.0077(6)
C13 0.0262(7) 0.0169(6) 0.0178(6) -0.0049(4) 0.0063(5) -0.0009(5)
C14 0.0206(6) 0.0185(6) 0.0135(5) -0.0017(4) 0.0019(4) 0.0001(5)
C15 0.0255(7) 0.0236(7) 0.0189(6) -0.0044(5) 0.0051(5) -0.0018(5)
C16 0.0311(8) 0.0231(7) 0.0236(7) -0.0019(5) -0.0006(6) -0.0037(6)
C21 0.0139(5) 0.0157(6) 0.0114(5) 0.0001(4) 0.0016(4) -0.0011(4)
C22 0.0166(6) 0.0141(6) 0.0121(5) 0.0014(4) 0.0007(4) -0.0022(4)
C23 0.0164(5) 0.0214(6) 0.0150(5) 0.0026(4) 0.0024(4) -0.0047(4)
C24 0.0166(5) 0.0257(6) 0.0190(6) 0.0003(5) 0.0062(4) -0.0031(5)
C25 0.0158(6) 0.0205(7) 0.0202(6) -0.0008(5) 0.0064(5) -0.0021(5)
C26 0.0136(5) 0.0140(5) 0.0172(5) 0.0007(5) 0.0035(4) -0.0007(5)
C27 0.0151(5) 0.0148(5) 0.0223(6) 0.0019(4) 0.0047(4) 0.0020(4)
C28 0.0161(5) 0.0119(5) 0.0141(5) 0.0005(4) 0.0048(4) 0.0002(4)
C29 0.0166(6) 0.0125(6) 0.0173(6) -0.0001(4) 0.0076(5) -0.0006(4)
C30 0.0213(7) 0.0181(6) 0.0188(6) 0.0032(5) 0.0034(5) 0.0020(5)
C31 0.0249(7) 0.0180(7) 0.0307(8) 0.0038(6) 0.0095(6) 0.0091(6)
C32 0.0280(7) 0.0142(6) 0.0317(7) -0.0033(6) 0.0155(6) 0.0012(6)
C33 0.0232(7) 0.0197(6) 0.0230(6) -0.0048(5) 0.0089(5) -0.0021(5)
C34 0.0189(6) 0.0173(6) 0.0204(6) -0.0020(5) 0.0059(5) 0.0017(5)
C36 0.0314(8) 0.0169(6) 0.0163(6) -0.0021(4) 0.0053(5) -0.0059(5)
C37 0.0345(8) 0.0362(9) 0.0233(7) -0.0019(6) -0.0048(6) -0.0084(7)

loop_
_atom_type_symbol
_atom_type_scat_dispersion_real
_atom_type_scat_dispersion_imag
_atom_type_scat_Cromer_Mann_a1
_atom_type_scat_Cromer_Mann_b1
_atom_type_scat_Cromer_Mann_a2
_atom_type_scat_Cromer_Mann_b2
_atom_type_scat_Cromer_Mann_a3
_atom_type_scat_Cromer_Mann_b3
_atom_type_scat_Cromer_Mann_a4
_atom_type_scat_Cromer_Mann_b4
_atom_type_scat_Cromer_Mann_c
_atom_type_scat_source
C 0.0033 0.0016 2.3100 20.8439 1.0200 10.2075 1.5886 0.5687 0.8650 51.6512 0.2156 'International Tables Vol C 4.2.6.8 and 6.1.1.4'
H 0.0000 0.0000 0.4930 10.5109 0.3229 26.1257 0.1402 3.1424 0.0408 57.7998 0.0030 'International Tables Vol C 4.2.6.8 and 6.1.1.4'
N 0.0061 0.0033 12.2126 0.0057 3.1322 9.8933 2.0125 28.9975 1.1663 0.5826 -11.5290 'International Tables Vol C 4.2.6.8 and 6.1.1.4'
O 0.0106 0.0060 3.0485 13.2771 2.2868 5.7011 1.5463 0.3239 0.8670 32.9089 0.2508 'International Tables Vol C 4.2.6.8 and 6.1.1.4'
Cu 0.3201 1.2651 13.3380 3.5828 7.1676 0.2470 5.6158 11.3966 1.6735 64.8126 1.1910 'International Tables Vol C 4.2.6.8 and 6.1.1.4'

loop_
_geom_angle_atom_site_label_1
_geom_angle_site_symmetry_1
_geom_angle_atom_site_label_2
_geom_angle_atom_site_label_3
_geom_angle_site_symmetry_3
_geom_angle
_geom_angle_publ_flag
N1 3_556 Cu1 O1 3_556 94.24(5) yes
N1 3_556 Cu1 N1 . 84.01(8) yes
O1 3_556 Cu1 N1 . 160.69(5) yes
N1 3_556 Cu1 O1 . 160.69(5) yes
O1 3_556 Cu1 O1 . 93.57(6) yes
N1 . Cu1 O1 . 94.24(5) yes
N2 3_555 Cu2 O3 3_555 93.55(5) yes
N2 3_555 Cu2 N2 . 85.23(8) yes
O3 3_555 Cu2 N2 . 168.69(5) yes
N2 3_555 Cu2 O3 . 168.69(5) yes
O3 3_555 Cu2 O3 . 89.80(6) yes
N2 . Cu2 O3 . 93.55(5) yes
Cu1 . N1 C7 . 114.40(9) yes
Cu1 . N1 C8 . 108.10(9) yes
C7 . N1 C8 . 112.22(11) yes
Cu1 . N1 H1 . 107.4 no
C7 . N1 H1 . 107.0 no
C8 . N1 H1 . 107.4 no
Cu2 . N2 C27 . 113.44(10) yes
Cu2 . N2 C28 . 106.44(9) yes
C27 . N2 C28 . 111.41(11) yes
Cu2 . N2 H2 . 108.3 no
C27 . N2 H2 . 107.3 no
C28 . N2 H2 . 110.0 no
Cu1 . O1 C1 . 121.26(9) yes
C2 . O2 C15 . 114.17(12) yes
Cu2 . O3 C21 . 127.79(9) yes
C22 . O4 C36 . 115.69(12) yes
O1 . C1 C2 . 120.09(14) yes
O1 . C1 C6 . 122.98(13) yes
C2 . C1 C6 . 116.90(13) yes
C1 . C2 O2 . 119.76(14) yes
C1 . C2 C3 . 121.62(15) yes
O2 . C2 C3 . 118.44(14) yes
C2 . C3 C4 . 120.41(14) yes
C2 . C3 H31 . 118.9 no
C4 . C3 H31 . 120.6 no
C3 . C4 C5 . 119.24(13) yes
C3 . C4 H41 . 119.5 no
C5 . C4 H41 . 121.2 no
C4 . C5 C6 . 121.06(16) yes
C4 . C5 H51 . 120.0 no
C6 . C5 H51 . 118.9 no
C1 . C6 C5 . 120.74(15) yes
C1 . C6 C7 . 119.61(12) yes
C5 . C6 C7 . 119.61(15) yes
C6 . C7 N1 . 111.61(11) yes
C6 . C7 H71 . 111.8 no
N1 . C7 H71 . 105.4 no
C6 . C7 H72 . 110.3 no
N1 . C7 H72 . 108.9 no
H71 . C7 H72 . 108.7 no
C8 3_556 C8 N1 . 105.04(9) yes
C8 3_556 C8 C9 . 115.47(9) yes
N1 . C8 C9 . 114.19(12) yes
C8 3_556 C8 H81 . 108.5 no
N1 . C8 H81 . 108.9 no
C9 . C8 H81 . 104.5 no
C8 . C9 C10 . 122.42(13) yes
C8 . C9 C14 . 118.59(13) yes
C10 . C9 C14 . 118.98(15) yes
C9 . C10 C11 . 120.26(15) yes
C9 . C10 H101 . 122.9 no
C11 . C10 H101 . 116.8 no
C10 . C11 C12 . 120.27(16) yes
C10 . C11 H111 . 120.1 no
C12 . C11 H111 . 119.6 no
C11 . C12 C13 . 119.63(16) yes
C11 . C12 H121 . 119.3 no
C13 . C12 H121 . 121.0 no
C12 . C13 C14 . 120.03(14) yes
C12 . C13 H131 . 120.4 no
C14 . C13 H131 . 119.6 no
C13 . C14 C9 . 120.82(14) yes
C13 . C14 H141 . 120.9 no
C9 . C14 H141 . 118.3 no
O2 . C15 C16 . 111.18(13) yes
O2 . C15 H151 . 109.4 no
C16 . C15 H151 . 110.9 no
O2 . C15 H152 . 105.4 no
C16 . C15 H152 . 108.2 no
H151 . C15 H152 . 111.7 no
C15 . C16 H161 . 112.5 no
C15 . C16 H162 . 111.2 no
H161 . C16 H162 . 105.4 no
C15 . C16 H163 . 112.3 no
H161 . C16 H163 . 108.0 no
H162 . C16 H163 . 107.1 no
O3 . C21 C22 . 120.40(14) yes
O3 . C21 C26 . 123.47(13) yes
C22 . C21 C26 . 116.13(13) yes
C21 . C22 O4 . 121.87(14) yes
C21 . C22 C23 . 121.30(15) yes
O4 . C22 C23 . 116.73(13) yes
C22 . C23 C24 . 121.24(13) yes
C22 . C23 H231 . 119.3 no
C24 . C23 H231 . 119.4 no
C23 . C24 C25 . 118.52(13) yes
C23 . C24 H241 . 121.8 no
C25 . C24 H241 . 119.6 no
C24 . C25 C26 . 121.30(16) yes
C24 . C25 H251 . 120.3 no
C26 . C25 H251 . 118.3 no
C21 . C26 C25 . 121.11(15) yes
C21 . C26 C27 . 119.38(12) yes
C25 . C26 C27 . 119.28(14) yes
C26 . C27 N2 . 113.83(11) yes
C26 . C27 H271 . 110.9 no
N2 . C27 H271 . 108.1 no
C26 . C27 H272 . 107.7 no
N2 . C27 H272 . 108.6 no
H271 . C27 H272 . 107.6 no
C28 3_555 C28 N2 . 105.57(9) yes
C28 3_555 C28 C29 . 114.95(9) yes
N2 . C28 C29 . 114.25(11) yes
C28 3_555 C28 H281 . 109.1 no
N2 . C28 H281 . 108.7 no
C29 . C28 H281 . 104.2 no
C28 . C29 C30 . 119.43(14) yes
C28 . C29 C34 . 121.40(14) yes
C30 . C29 C34 . 119.15(15) yes
C29 . C30 C31 . 120.40(16) yes
C29 . C30 H301 . 120.3 no
C31 . C30 H301 . 119.3 no
C30 . C31 C32 . 119.94(17) yes
C30 . C31 H311 . 119.1 no
C32 . C31 H311 . 120.9 no
C31 . C32 C33 . 120.12(17) yes
C31 . C32 H321 . 121.0 no
C33 . C32 H321 . 118.8 no
C32 . C33 C34 . 120.18(16) yes
C32 . C33 H331 . 119.3 no
C34 . C33 H331 . 120.5 no
C33 . C34 C29 . 120.18(15) yes
C33 . C34 H341 . 119.5 no
C29 . C34 H341 . 120.3 no
O4 . C36 C37 . 112.36(14) yes
O4 . C36 H361 . 105.3 no
C37 . C36 H361 . 108.9 no
O4 . C36 H362 . 109.9 no
C37 . C36 H362 . 109.5 no
H361 . C36 H362 . 110.8 no
C36 . C37 H371 . 111.8 no
C36 . C37 H372 . 109.8 no
H371 . C37 H372 . 108.9 no
C36 . C37 H373 . 109.2 no
H371 . C37 H373 . 106.2 no
H372 . C37 H373 . 110.9 no

loop_
_geom_bond_atom_site_label_1
_geom_bond_atom_site_label_2
_geom_bond_site_symmetry_2
_geom_bond_distance
_geom_bond_publ_flag
Cu1 N1 3_556 2.0227(15) yes
Cu1 O1 3_556 1.9168(10) yes
Cu1 N1 . 2.0227(15) yes
Cu1 O1 . 1.9168(10) yes
Cu2 N2 3_555 2.0236(14) yes
Cu2 O3 3_555 1.9233(10) yes
Cu2 N2 . 2.0236(14) yes
Cu2 O3 . 1.9233(10) yes
N1 C7 . 1.4839(18) yes
N1 C8 . 1.4921(19) yes
N1 H1 . 0.842 no
N2 C27 . 1.4680(19) yes
N2 C28 . 1.4907(19) yes
N2 H2 . 0.878 no
O1 C1 . 1.3299(16) yes
O2 C2 . 1.387(2) yes
O2 C15 . 1.4402(19) yes
O3 C21 . 1.3264(17) yes
O4 C22 . 1.381(2) yes
O4 C36 . 1.4433(18) yes
C1 C2 . 1.418(2) yes
C1 C6 . 1.409(2) yes
C2 C3 . 1.384(2) yes
C3 C4 . 1.390(2) yes
C3 H31 . 0.942 no
C4 C5 . 1.383(3) yes
C4 H41 . 0.940 no
C5 C6 . 1.397(2) yes
C5 H51 . 0.953 no
C6 C7 . 1.498(2) yes
C7 H71 . 0.956 no
C7 H72 . 0.970 no
C8 C8 3_556 1.533(2) yes
C8 C9 . 1.516(2) yes
C8 H81 . 0.939 no
C9 C10 . 1.393(2) yes
C9 C14 . 1.389(2) yes
C10 C11 . 1.387(3) yes
C10 H101 . 0.939 no
C11 C12 . 1.396(2) yes
C11 H111 . 0.952 no
C12 C13 . 1.379(2) yes
C12 H121 . 0.946 no
C13 C14 . 1.392(2) yes
C13 H131 . 0.935 no
C14 H141 . 0.937 no
C15 C16 . 1.511(2) yes
C15 H151 . 0.978 no
C15 H152 . 0.974 no
C16 H161 . 0.945 no
C16 H162 . 0.981 no
C16 H163 . 0.960 no
C21 C22 . 1.421(2) yes
C21 C26 . 1.422(2) yes
C22 C23 . 1.392(2) yes
C23 C24 . 1.391(2) yes
C23 H231 . 0.951 no
C24 C25 . 1.383(2) yes
C24 H241 . 0.917 no
C25 C26 . 1.398(2) yes
C25 H251 . 0.961 no
C26 C27 . 1.496(2) yes
C27 H271 . 0.941 no
C27 H272 . 0.971 no
C28 C28 3_555 1.524(3) yes
C28 C29 . 1.515(2) yes
C28 H281 . 0.935 no
C29 C30 . 1.392(2) yes
C29 C34 . 1.391(2) yes
C30 C31 . 1.397(3) yes
C30 H301 . 0.931 no
C31 C32 . 1.375(3) yes
C31 H311 . 0.911 no
C32 C33 . 1.387(3) yes
C32 H321 . 0.925 no
C33 C34 . 1.391(2) yes
C33 H331 . 0.939 no
C34 H341 . 0.921 no
C36 C37 . 1.510(3) yes
C36 H361 . 0.975 no
C36 H362 . 0.967 no
C37 H371 . 0.952 no
C37 H372 . 0.946 no
C37 H373 . 0.978 no

loop_
_geom_hbond_atom_site_label_D
_geom_hbond_atom_site_label_H
_geom_hbond_atom_site_label_A
_geom_hbond_site_symmetry_A
_geom_hbond_angle_DHA
_geom_hbond_distance_DH
_geom_hbond_distance_HA
_geom_hbond_distance_DA
_geom_hbond_publ_flag
N1 H1 C23 3_556 171 0.84 2.53 3.366(2) yes
N2 H2 O1 . 149 0.88 2.30 3.083(2) yes
C7 H71 O3 . 173 0.96 2.46 3.407(2) yes
C8 H81 O4 . 168 0.94 2.41 3.335(2) yes
C10 H101 O4 3_556 165 0.94 2.54 3.453(2) yes
C34 H341 O2 . 174 0.92 2.43 3.345(2) yes
C36 H362 O3 . 123 0.97 2.33 2.970(2) yes
